data_2201583
loop_
_publ_author_name
'Kabir, Md. Khayrul'
'Yamada, Koichi'
'Adachi, Keiichi'
'Kondo, Mitsuru'
'Kawata, Satoshi'

_publ_section_title
;
 <i>cis</i>-Bis(amidinothioureato-\k^2^<i>N,N</i>')nickel(II)
;
_journal_issue 10
_journal_name_full 'Acta Crystallographica Section E'
_journal_page_first m580
_journal_page_last m582
_journal_paper_doi 10.1107/S1600536802017038
_journal_volume 58
_journal_year 2002
_chemical_formula_iupac '[Ni (C2 H5 N4 S)2]'
_chemical_formula_moiety 'C4 H10 N8 Ni S2'
_chemical_formula_sum 'C4 H10 N8 Ni S2'
_chemical_formula_weight 293.03
_chemical_name_systematic
;
cis-bis(amidinothioureato-N,N)~2~Nickel(II)
;
_space_group_IT_number 15
_symmetry_cell_setting monoclinic
_symmetry_space_group_name_Hall '-C 2yc'
_symmetry_space_group_name_H-M 'C 1 2/c 1'
_atom_sites_solution_hydrogens geom
_atom_sites_solution_primary direct
_atom_sites_solution_secondary difmap
_audit_creation_method SHELXL-97
_cell_angle_alpha 90.00
_cell_angle_beta 111.732(12)
_cell_angle_gamma 90.00
_cell_formula_units_Z 4
_cell_length_a 14.804(2)
_cell_length_b 7.8988(14)
_cell_length_c 9.1216(13)
_cell_measurement_reflns_used 20
_cell_measurement_temperature 295(2)
_cell_measurement_theta_max 10
_cell_measurement_theta_min 2.5
_cell_volume 990.8(3)
_computing_cell_refinement 'Please provide software and reference'
_computing_data_collection 'Please provide software and reference'
_computing_data_reduction 'Please provide software and reference'
_computing_molecular_graphics 'ORTEP-3 for Windows (Farrugia, 1997)'
_computing_publication_material SHELXL97
_computing_structure_refinement 'SHELXL97 (Sheldrick, 1997)'
_computing_structure_solution 'SHELXS97 (Sheldrick, 1997)'
_diffrn_ambient_temperature 295(2)
_diffrn_measured_fraction_theta_full 0.999
_diffrn_measured_fraction_theta_max 0.999
_diffrn_measurement_device_type MXC3
_diffrn_measurement_method \w
_diffrn_radiation_monochromator graphite
_diffrn_radiation_source 'fine-focus sealed tube'
_diffrn_radiation_type MoK\a
_diffrn_radiation_wavelength 0.71069
_diffrn_reflns_av_R_equivalents 0.0130
_diffrn_reflns_av_sigmaI/netI 208.1617
_diffrn_reflns_limit_h_max 17
_diffrn_reflns_limit_h_min -19
_diffrn_reflns_limit_k_max 10
_diffrn_reflns_limit_k_min 0
_diffrn_reflns_limit_l_max 11
_diffrn_reflns_limit_l_min 0
_diffrn_reflns_number 1257
_diffrn_reflns_theta_full 27.50
_diffrn_reflns_theta_max 27.50
_diffrn_reflns_theta_min 2.96
_diffrn_standards_decay_% 0
_diffrn_standards_interval_count 100
_diffrn_standards_number 3
_exptl_absorpt_coefficient_mu 2.359
_exptl_absorpt_correction_T_max 0.790
_exptl_absorpt_correction_T_min 0.753
_exptl_absorpt_correction_type '\y scan'
_exptl_absorpt_process_details '(North et al., 1968)'
_exptl_crystal_colour orange
_exptl_crystal_density_diffrn 1.964
_exptl_crystal_density_method 'not measured'
_exptl_crystal_description block
_exptl_crystal_F_000 600
_exptl_crystal_size_max 0.2
_exptl_crystal_size_mid 0.1
_exptl_crystal_size_min 0.1
_refine_diff_density_max 0.803
_refine_diff_density_min -0.657
_refine_ls_extinction_method none
_refine_ls_goodness_of_fit_ref 0.986
_refine_ls_hydrogen_treatment refxyz
_refine_ls_matrix_type full
_refine_ls_number_parameters 84
_refine_ls_number_reflns 1140
_refine_ls_number_restraints 0
_refine_ls_restrained_S_all 0.986
_refine_ls_R_factor_all 0.0810
_refine_ls_R_factor_gt 0.0527
_refine_ls_shift/su_max 0.001
_refine_ls_shift/su_mean 0.000
_refine_ls_structure_factor_coef Fsqd
_refine_ls_weighting_details 'calc w = 1/[\s^2^(Fo^2^)+(0.0696P)^2^] where P = (Fo^2^+2Fc^2^)/3'
_refine_ls_weighting_scheme calc
_refine_ls_wR_factor_gt 0.1289
_refine_ls_wR_factor_ref 0.1336
_reflns_number_gt 906
_reflns_number_total 1141
_reflns_threshold_expression I>2\s(I)
_cod_data_source_file ob6178.cif
_cod_data_source_block I
_cod_original_sg_symbol_H-M 'C 2/c'
_cod_database_code 2201583
_cod_database_fobs_code 2201583

loop_
_symmetry_equiv_pos_as_xyz
'x, y, z'
'-x, y, -z+1/2'
'x+1/2, y+1/2, z'
'-x+1/2, y+1/2, -z+1/2'
'-x, -y, -z'
'x, -y, z-1/2'
'-x+1/2, -y+1/2, -z'
'x+1/2, -y+1/2, z-1/2'

loop_
_atom_site_label
_atom_site_fract_x
_atom_site_fract_y
_atom_site_fract_z
_atom_site_U_iso_or_equiv
_atom_site_adp_type
_atom_site_calc_flag
_atom_site_refinement_flags
_atom_site_occupancy
_atom_site_disorder_assembly
_atom_site_disorder_group
_atom_site_type_symbol
Ni1 1.0000 0.10583(9) 0.7500 0.0192(3) Uani d S 1 . . Ni
S1 1.13295(9) 0.42264(15) 0.47612(16) 0.0320(4) Uani d . 1 . . S
N1 1.0695(3) -0.0598(5) 0.6914(4) 0.0229(8) Uani d . 1 . . N
N2 1.1584(3) 0.1121(5) 0.5882(5) 0.0226(8) Uani d . 1 . . N
N3 1.0518(3) 0.2721(5) 0.6605(5) 0.0232(8) Uani d . 1 . . N
N4 1.1902(3) -0.1706(6) 0.6115(6) 0.0314(10) Uani d . 1 . . N
C1 1.1363(3) -0.0425(6) 0.6339(5) 0.0209(9) Uani d . 1 . . C
C2 1.1110(3) 0.2603(5) 0.5852(5) 0.0218(9) Uani d . 1 . . C
H1 1.064(4) -0.152(7) 0.714(6) 0.031 Uiso d . 1 . . H
H2 1.207(4) 0.111(6) 0.556(6) 0.031 Uiso d . 1 . . H
H3 1.029(4) 0.375(6) 0.657(6) 0.031 Uiso d . 1 . . H
H4 1.174(4) -0.262(8) 0.619(6) 0.031 Uiso d . 1 . . H
H5 1.241(4) -0.165(7) 0.607(6) 0.031 Uiso d . 1 . . H

loop_
_atom_site_aniso_label
_atom_site_aniso_U_11
_atom_site_aniso_U_22
_atom_site_aniso_U_33
_atom_site_aniso_U_12
_atom_site_aniso_U_13
_atom_site_aniso_U_23
Ni1 0.0237(4) 0.0154(4) 0.0226(4) 0.000 0.0134(3) 0.000
S1 0.0369(7) 0.0221(6) 0.0484(8) 0.0055(5) 0.0291(6) 0.0113(5)
N1 0.029(2) 0.0164(18) 0.026(2) 0.0017(16) 0.0137(16) 0.0038(15)
N2 0.0240(19) 0.0200(19) 0.0293(19) 0.0018(15) 0.0165(16) 0.0039(16)
N3 0.030(2) 0.0154(17) 0.030(2) 0.0024(15) 0.0185(16) -0.0005(16)
N4 0.034(2) 0.019(2) 0.049(3) 0.0051(18) 0.024(2) 0.0000(19)
C1 0.024(2) 0.018(2) 0.021(2) 0.0021(17) 0.0076(18) -0.0010(17)
C2 0.024(2) 0.018(2) 0.024(2) -0.0029(17) 0.0098(18) -0.0013(17)

loop_
_atom_type_symbol
_atom_type_description
_atom_type_scat_dispersion_real
_atom_type_scat_dispersion_imag
_atom_type_scat_source
H H 0.0000 0.0000 'International Tables Vol C Tables 4.2.6.8 and 6.1.1.4'
C C 0.0033 0.0016 'International Tables Vol C Tables 4.2.6.8 and 6.1.1.4'
N N 0.0061 0.0033 'International Tables Vol C Tables 4.2.6.8 and 6.1.1.4'
Ni Ni 0.3393 1.1124 'International Tables Vol C Tables 4.2.6.8 and 6.1.1.4'
S S 0.1246 0.1234 'International Tables Vol C Tables 4.2.6.8 and 6.1.1.4'

loop_
_geom_angle_atom_site_label_1
_geom_angle_atom_site_label_2
_geom_angle_atom_site_label_3
_geom_angle_site_symmetry_3
_geom_angle
_geom_angle_publ_flag
N3 Ni1 N1 . 90.52(17) yes
N1 Ni1 N1 2_756 90.6(2) yes
N3 Ni1 N3 2_756 89.9(2) yes
C1 N1 Ni1 . 129.2(3) yes
C1 N1 H1 . 112(4) no
Ni1 N1 H1 . 118(4) no
C2 N2 C1 . 126.5(4) yes
C2 N2 H2 . 119(3) no
C1 N2 H2 . 114(3) no
C2 N3 Ni1 . 130.6(3) yes
C2 N3 H3 . 112(4) no
Ni1 N3 H3 . 118(4) no
C1 N4 H4 . 118(4) no
C1 N4 H5 . 128(4) no
H4 N4 H5 . 113(6) no
N1 C1 N4 . 124.6(4) yes
N1 C1 N2 . 121.7(4) yes
N4 C1 N2 . 113.7(4) yes
N3 C2 N2 . 119.6(4) yes
N3 C2 S1 . 124.0(4) yes
N2 C2 S1 . 116.4(3) yes

loop_
_geom_bond_atom_site_label_1
_geom_bond_atom_site_label_2
_geom_bond_site_symmetry_2
_geom_bond_distance
_geom_bond_publ_flag
Ni1 N3 . 1.855(4) yes
Ni1 N1 . 1.860(4) yes
S1 C2 . 1.726(4) yes
N1 C1 . 1.288(6) yes
N1 H1 . 0.76(5) no
N2 C2 . 1.360(6) yes
N2 C1 . 1.368(5) yes
N2 H2 . 0.87(6) no
N3 C2 . 1.302(6) yes
N3 H3 . 0.87(5) no
N4 C1 . 1.350(6) yes
N4 H4 . 0.77(6) no
N4 H5 . 0.77(6) no

loop_
_geom_hbond_atom_site_label_D
_geom_hbond_atom_site_label_H
_geom_hbond_atom_site_label_A
_geom_hbond_site_symmetry_A
_geom_hbond_distance_DH
_geom_hbond_distance_HA
_geom_hbond_distance_DA
_geom_hbond_angle_DHA
_geom_hbond_publ_flag
N4 H4 S1 1_545 0.77(6) 2.77(6) 3.434(5) 145(5) yes
N2 H2 S1 7_756 0.87(6) 2.51(6) 3.362(4) 167(5) yes

loop_
_geom_torsion_atom_site_label_1
_geom_torsion_atom_site_label_2
_geom_torsion_atom_site_label_3
_geom_torsion_atom_site_label_4
_geom_torsion_site_symmetry_1
_geom_torsion
N3 Ni1 N1 C1 . 8.9(4)
N1 Ni1 N1 C1 2_756 179.5(5)
N3 Ni1 N3 C2 2_756 172.2(5)
N1 Ni1 N3 C2 . 1.7(4)
Ni1 N1 C1 N4 . 172.2(4)
Ni1 N1 C1 N2 . -8.3(7)
C2 N2 C1 N1 . -5.2(7)
C2 N2 C1 N4 . 174.4(4)
Ni1 N3 C2 N2 . -12.4(7)
Ni1 N3 C2 S1 . 166.6(2)
C1 N2 C2 N3 . 15.3(7)
C1 N2 C2 S1 . -163.7(4)
